data_4329974
loop_
_publ_author_name
'Sanjog S. Nagarkar'
'Raja Das'
'Pankaj Poddar'
'Sujit K. Ghosh'

_publ_section_title
;
 Bistable Dynamic Coordination Polymer Showing Reversible Structural and
 Functional Transformations
;
_journal_name_full 'Inorganic Chemistry'
_journal_page_first 8317
_journal_page_last 8321
_journal_paper_doi 10.1021/ic301481p
_journal_volume 51
_journal_year 2012
_chemical_formula_moiety 'C9 H9 N2 Ni O6'
_chemical_formula_sum 'C9 H9 N2 Ni O6'
_chemical_formula_weight 299.89
_chemical_name_systematic
;
 ?
;
_space_group_IT_number 61
_symmetry_cell_setting orthorhombic
_symmetry_space_group_name_Hall '-P 2ac 2ab'
_symmetry_space_group_name_H-M 'P b c a'
_atom_sites_solution_hydrogens geom
_atom_sites_solution_primary direct
_atom_sites_solution_secondary difmap
_audit_creation_method SHELXL-97
_cell_angle_alpha 90.00
_cell_angle_beta 90.00
_cell_angle_gamma 90.00
_cell_formula_units_Z 8
_cell_length_a 11.7933(8)
_cell_length_b 10.9709(7)
_cell_length_c 15.6524(9)
_cell_measurement_temperature 200(2)
_cell_volume 2025.2(2)
_computing_cell_refinement 'Bruker SMART'
_computing_data_collection 'Bruker SMART'
_computing_data_reduction 'Bruker SAINT'
_computing_molecular_graphics 'Bruker SHELXTL'
_computing_publication_material 'Bruker SHELXTL'
_computing_structure_refinement 'SHELXL-97 (Sheldrick, 2008)'
_computing_structure_solution 'SHELXS-97 (Sheldrick, 1990)'
_diffrn_ambient_temperature 200(2)
_diffrn_measured_fraction_theta_full 0.991
_diffrn_measured_fraction_theta_max 0.991
_diffrn_radiation_monochromator graphite
_diffrn_radiation_source 'fine-focus sealed tube'
_diffrn_radiation_type MoK\a
_diffrn_radiation_wavelength 0.71073
_diffrn_reflns_av_R_equivalents 0.0205
_diffrn_reflns_av_sigmaI/netI 0.0180
_diffrn_reflns_limit_h_max 16
_diffrn_reflns_limit_h_min -11
_diffrn_reflns_limit_k_max 13
_diffrn_reflns_limit_k_min -15
_diffrn_reflns_limit_l_max 21
_diffrn_reflns_limit_l_min -20
_diffrn_reflns_number 11385
_diffrn_reflns_theta_full 29.31
_diffrn_reflns_theta_max 29.31
_diffrn_reflns_theta_min 2.85
_exptl_absorpt_coefficient_mu 1.929
_exptl_absorpt_correction_T_max 0.8305
_exptl_absorpt_correction_T_min 0.6990
_exptl_absorpt_correction_type multi-scan
_exptl_absorpt_process_details 'multi-scan absorption correction'
_exptl_crystal_colour green
_exptl_crystal_density_diffrn 1.875
_exptl_crystal_description block
_exptl_crystal_F_000 1176
_exptl_crystal_size_max 0.20
_exptl_crystal_size_mid 0.10
_exptl_crystal_size_min 0.10
_refine_diff_density_max 0.448
_refine_diff_density_min -0.299
_refine_diff_density_rms 0.059
_refine_ls_extinction_method none
_refine_ls_goodness_of_fit_ref 1.058
_refine_ls_hydrogen_treatment mixed
_refine_ls_matrix_type full
_refine_ls_number_parameters 175
_refine_ls_number_reflns 2746
_refine_ls_number_restraints 0
_refine_ls_restrained_S_all 1.058
_refine_ls_R_factor_all 0.0243
_refine_ls_R_factor_gt 0.0213
_refine_ls_shift/su_max 0.001
_refine_ls_shift/su_mean 0.000
_refine_ls_structure_factor_coef Fsqd
_refine_ls_weighting_details 'calc w=1/[\s^2^(Fo^2^)+(0.0290P)^2^+0.8620P] where P=(Fo^2^+2Fc^2^)/3'
_refine_ls_weighting_scheme calc
_refine_ls_wR_factor_gt 0.0558
_refine_ls_wR_factor_ref 0.0570
_reflns_number_gt 2484
_reflns_number_total 2746
_reflns_threshold_expression >2\s(I)
_cod_data_source_file ic301481p_si_002.cif
_cod_data_source_block Compound1
_cod_database_code 4329974

loop_
_symmetry_equiv_pos_as_xyz
'x, y, z'
'x+1/2, -y+1/2, -z'
'-x, y+1/2, -z+1/2'
'-x+1/2, -y, z+1/2'
'-x, -y, -z'
'-x-1/2, y-1/2, z'
'x, -y-1/2, z-1/2'
'x-1/2, y, -z-1/2'

loop_
_atom_site_label
_atom_site_type_symbol
_atom_site_fract_x
_atom_site_fract_y
_atom_site_fract_z
_atom_site_U_iso_or_equiv
_atom_site_adp_type
_atom_site_occupancy
_atom_site_symmetry_multiplicity
_atom_site_calc_flag
_atom_site_refinement_flags
Ni1 Ni 0.072997(14) 0.907125(14) 0.350933(10) 0.01121(6) Uani 1 1 d .
O1 O -0.01429(9) 1.06331(9) 0.37538(7) 0.0196(2) Uani 1 1 d .
O2 O -0.08124(10) 0.81446(11) 0.34891(7) 0.0234(2) Uani 1 1 d .
O3 O 0.10860(8) 0.86921(8) 0.47714(6) 0.01479(18) Uani 1 1 d .
O4 O 0.21068(8) 0.74608(9) 0.56170(6) 0.0181(2) Uani 1 1 d .
O5 O 0.05778(8) 0.93860(9) 0.22446(6) 0.01623(19) Uani 1 1 d .
O6 O -0.06069(9) 0.79256(9) 0.17941(6) 0.0182(2) Uani 1 1 d .
N1 N 0.15959(9) 0.74360(10) 0.33890(7) 0.0128(2) Uani 1 1 d .
N2 N 0.21725(10) 1.02779(10) 0.34730(7) 0.0141(2) Uani 1 1 d .
C1 C 0.17136(10) 0.77646(11) 0.49181(8) 0.0128(2) Uani 1 1 d .
C2 C 0.19777(11) 0.70030(11) 0.41381(8) 0.0124(2) Uani 1 1 d .
C3 C 0.17936(11) 0.67751(12) 0.26892(8) 0.0153(2) Uani 1 1 d .
H5 H 0.1525 0.7045 0.2164 0.018 Uiso 1 1 calc R
C4 C 0.23981(12) 0.56860(12) 0.27362(8) 0.0162(2) Uani 1 1 d .
H6 H 0.2506 0.5231 0.2242 0.019 Uiso 1 1 calc R
C5 C 0.25986(11) 0.59331(11) 0.41781(8) 0.0141(2) Uani 1 1 d .
H7 H 0.2863 0.5662 0.4705 0.017 Uiso 1 1 calc R
C6 C -0.00117(11) 0.88614(11) 0.16760(8) 0.0129(2) Uani 1 1 d .
C7 C 0.00064(11) 0.94421(11) 0.08047(8) 0.0126(2) Uani 1 1 d .
C8 C -0.05943(11) 0.89246(12) 0.01311(9) 0.0158(3) Uani 1 1 d .
H8 H -0.0991 0.8202 0.0215 0.019 Uiso 1 1 calc R
C9 C 0.06038(12) 1.05188(12) 0.06648(8) 0.0164(3) Uani 1 1 d .
H9 H 0.1013 1.0868 0.1109 0.020 Uiso 1 1 calc R
H1 H 0.0093(17) 1.1236(18) 0.3589(12) 0.025 Uiso 1 1 d .
H2 H -0.0447(18) 1.0775(16) 0.4204(13) 0.025 Uiso 1 1 d .
H3 H -0.1380(18) 0.8125(16) 0.3758(12) 0.025 Uiso 1 1 d .
H4 H -0.0943(16) 0.7990(17) 0.3011(13) 0.025 Uiso 1 1 d .

loop_
_atom_site_aniso_label
_atom_site_aniso_U_11
_atom_site_aniso_U_22
_atom_site_aniso_U_33
_atom_site_aniso_U_23
_atom_site_aniso_U_13
_atom_site_aniso_U_12
Ni1 0.01393(10) 0.01102(9) 0.00869(9) 0.00020(5) -0.00005(6) 0.00042(6)
O1 0.0259(5) 0.0153(4) 0.0176(5) 0.0015(4) 0.0070(4) 0.0054(4)
O2 0.0218(5) 0.0337(6) 0.0145(5) -0.0004(4) 0.0030(4) -0.0109(5)
O3 0.0196(5) 0.0141(4) 0.0106(4) 0.0000(3) 0.0012(3) 0.0033(4)
O4 0.0208(5) 0.0227(5) 0.0108(4) 0.0005(3) -0.0015(4) 0.0039(4)
O5 0.0201(5) 0.0184(4) 0.0102(4) 0.0013(3) -0.0020(3) -0.0033(4)
O6 0.0240(5) 0.0166(4) 0.0141(5) 0.0011(4) -0.0003(4) -0.0054(4)
N1 0.0136(5) 0.0128(5) 0.0121(5) -0.0004(4) -0.0001(4) 0.0001(4)
N2 0.0144(5) 0.0139(5) 0.0138(5) -0.0012(4) -0.0008(4) -0.0001(4)
C1 0.0124(5) 0.0142(5) 0.0118(6) -0.0001(4) 0.0016(4) -0.0021(4)
C2 0.0129(6) 0.0134(5) 0.0110(6) -0.0004(4) 0.0008(4) -0.0011(4)
C3 0.0167(6) 0.0180(6) 0.0113(6) -0.0005(4) -0.0022(5) 0.0018(5)
C4 0.0174(6) 0.0175(6) 0.0135(6) -0.0036(5) -0.0003(5) 0.0008(5)
C5 0.0157(6) 0.0151(6) 0.0116(6) 0.0007(4) 0.0000(5) 0.0001(5)
C6 0.0136(6) 0.0137(5) 0.0112(5) -0.0008(4) 0.0001(4) 0.0027(4)
C7 0.0140(6) 0.0132(5) 0.0107(6) 0.0008(4) -0.0002(4) 0.0016(4)
C8 0.0175(6) 0.0148(6) 0.0151(6) 0.0018(5) -0.0018(5) -0.0036(5)
C9 0.0204(6) 0.0162(6) 0.0127(6) -0.0003(5) -0.0037(5) -0.0033(5)

loop_
_atom_type_symbol
_atom_type_description
_atom_type_scat_dispersion_real
_atom_type_scat_dispersion_imag
_atom_type_scat_source
C C 0.0033 0.0016 'International Tables Vol C Tables 4.2.6.8 and 6.1.1.4'
H H 0.0000 0.0000 'International Tables Vol C Tables 4.2.6.8 and 6.1.1.4'
N N 0.0061 0.0033 'International Tables Vol C Tables 4.2.6.8 and 6.1.1.4'
O O 0.0106 0.0060 'International Tables Vol C Tables 4.2.6.8 and 6.1.1.4'
Ni Ni 0.3393 1.1124 'International Tables Vol C Tables 4.2.6.8 and 6.1.1.4'

loop_
_geom_angle_atom_site_label_1
_geom_angle_atom_site_label_2
_geom_angle_atom_site_label_3
_geom_angle
_geom_angle_site_symmetry_1
_geom_angle_site_symmetry_3
O5 Ni1 O1 89.74(4) . .
O5 Ni1 O3 173.07(4) . .
O1 Ni1 O3 95.32(4) . .
O5 Ni1 N1 95.90(4) . .
O1 Ni1 N1 174.22(4) . .
O3 Ni1 N1 79.17(4) . .
O5 Ni1 O2 89.48(4) . .
O1 Ni1 O2 88.40(5) . .
O3 Ni1 O2 95.39(4) . .
N1 Ni1 O2 90.37(5) . .
O5 Ni1 N2 86.52(4) . .
O1 Ni1 N2 83.52(4) . .
O3 Ni1 N2 89.34(4) . .
N1 Ni1 N2 98.06(4) . .
O2 Ni1 N2 170.99(5) . .
Ni1 O1 H1 118.8(15) . .
Ni1 O1 H2 123.5(13) . .
H1 O1 H2 106.9(19) . .
Ni1 O2 H3 138.0(14) . .
Ni1 O2 H4 107.0(14) . .
H3 O2 H4 109.7(19) . .
C1 O3 Ni1 116.77(8) . .
C6 O5 Ni1 131.30(9) . .
C3 N1 C2 117.77(11) . .
C3 N1 Ni1 129.13(9) . .
C2 N1 Ni1 113.08(8) . .
C4 N2 C5 116.94(11) 6_665 6_665
C4 N2 Ni1 121.82(9) 6_665 .
C5 N2 Ni1 117.71(9) 6_665 .
O4 C1 O3 126.26(12) . .
O4 C1 C2 119.29(11) . .
O3 C1 C2 114.45(11) . .
N1 C2 C5 121.11(11) . .
N1 C2 C1 116.14(11) . .
C5 C2 C1 122.74(11) . .
N1 C3 C4 120.80(12) . .
N1 C3 H5 119.6 . .
C4 C3 H5 119.6 . .
N2 C4 C3 121.78(12) 6_655 .
N2 C4 H6 119.1 6_655 .
C3 C4 H6 119.1 . .
N2 C5 C2 121.48(11) 6_655 .
N2 C5 H7 119.3 6_655 .
C2 C5 H7 119.3 . .
O6 C6 O5 125.01(12) . .
O6 C6 C7 119.12(11) . .
O5 C6 C7 115.86(11) . .
C8 C7 C9 118.98(11) . .
C8 C7 C6 120.44(11) . .
C9 C7 C6 120.57(11) . .
C9 C8 C7 120.33(12) 5_575 .
C9 C8 H8 119.8 5_575 .
C7 C8 H8 119.8 . .
C8 C9 C7 120.69(12) 5_575 .
C8 C9 H9 119.7 5_575 .
C7 C9 H9 119.7 . .

loop_
_geom_bond_atom_site_label_1
_geom_bond_atom_site_label_2
_geom_bond_distance
_geom_bond_site_symmetry_2
Ni1 O5 2.0175(9) .
Ni1 O1 2.0352(10) .
Ni1 O3 2.0619(9) .
Ni1 N1 2.0729(11) .
Ni1 O2 2.0841(11) .
Ni1 N2 2.1563(11) .
O1 H1 0.76(2) .
O1 H2 0.81(2) .
O2 H3 0.79(2) .
O2 H4 0.78(2) .
O3 C1 1.2790(15) .
O4 C1 1.2340(15) .
O5 C6 1.2675(16) .
O6 C6 1.2573(16) .
N1 C3 1.3342(16) .
N1 C2 1.3428(16) .
N2 C4 1.3368(17) 6_665
N2 C5 1.3445(16) 6_665
C1 C2 1.5120(17) .
C2 C5 1.3849(17) .
C3 C4 1.3932(18) .
C3 H5 0.9300 .
C4 N2 1.3368(17) 6_655
C4 H6 0.9300 .
C5 N2 1.3445(16) 6_655
C5 H7 0.9300 .
C6 C7 1.5054(17) .
C7 C8 1.3913(18) .
C7 C9 1.3928(18) .
C8 C9 1.3874(18) 5_575
C8 H8 0.9300 .
C9 C8 1.3874(19) 5_575
C9 H9 0.9300 .
